data_2230278
loop_
_publ_author_name
'Yao, Xing-Jun'
'Yuan, Qian'

_publ_section_title
;
 1<i>H</i>-Benzimidazol-3-ium-2-carboxylate dihydrate
;
_journal_coeditor_code CV5086
_journal_issue 6
_journal_name_full 'Acta Crystallographica Section E'
_journal_page_first o1399
_journal_paper_doi 10.1107/S1600536811017399
_journal_volume 67
_journal_year 2011
_chemical_formula_iupac 'C8 H6 N2 O2, 2H2 O'
_chemical_formula_moiety 'C8 H6 N2 O2, 2(H2 O)'
_chemical_formula_sum 'C8 H10 N2 O4'
_chemical_formula_weight 198.18
_chemical_name_systematic
;
1<i>H</i>-Benzimidazol-3-ium-2-carboxylate dihydrate
;
_space_group_IT_number 14
_symmetry_cell_setting monoclinic
_symmetry_space_group_name_Hall '-P 2ybc'
_symmetry_space_group_name_H-M 'P 1 21/c 1'
_atom_sites_solution_hydrogens geom
_atom_sites_solution_primary direct
_atom_sites_solution_secondary difmap
_cell_angle_alpha 90.00
_cell_angle_beta 109.728(7)
_cell_angle_gamma 90.00
_cell_formula_units_Z 4
_cell_length_a 6.8503(15)
_cell_length_b 7.3679(17)
_cell_length_c 18.939(4)
_cell_measurement_reflns_used 1540
_cell_measurement_temperature 298(2)
_cell_measurement_theta_max 26.23
_cell_measurement_theta_min 2.28
_cell_volume 899.8(3)
_computing_cell_refinement '<i>SAINT</i> (Bruker, 2005)'
_computing_data_collection '<i>APEX2</i> (Bruker, 2005)'
_computing_data_reduction '<i>SAINT</i> (Bruker, 2005)'
_computing_molecular_graphics '<i>SHELXTL</i> (Sheldrick, 2008)'
_computing_publication_material '<i>SHELXTL</i> (Sheldrick, 2008)'
_computing_structure_refinement '<i>SHELXTL</i> (Sheldrick, 2008)'
_computing_structure_solution '<i>SHELXTL</i> (Sheldrick, 2008)'
_diffrn_ambient_temperature 298(2)
_diffrn_measured_fraction_theta_full 0.997
_diffrn_measured_fraction_theta_max 0.997
_diffrn_measurement_device_type 'Bruker APEXII CCD'
_diffrn_measurement_method '\f and \w'
_diffrn_radiation_monochromator graphite
_diffrn_radiation_source 'fine-focus sealed tube'
_diffrn_radiation_type MoK\a
_diffrn_radiation_wavelength 0.71073
_diffrn_reflns_av_R_equivalents 0.0952
_diffrn_reflns_av_sigmaI/netI 0.0762
_diffrn_reflns_limit_h_max 8
_diffrn_reflns_limit_h_min -6
_diffrn_reflns_limit_k_max 9
_diffrn_reflns_limit_k_min -9
_diffrn_reflns_limit_l_max 17
_diffrn_reflns_limit_l_min -23
_diffrn_reflns_number 4496
_diffrn_reflns_theta_full 26.00
_diffrn_reflns_theta_max 26.00
_diffrn_reflns_theta_min 2.28
_diffrn_standards_number 0
_exptl_absorpt_coefficient_mu 0.119
_exptl_absorpt_correction_T_max 0.9596
_exptl_absorpt_correction_T_min 0.9518
_exptl_absorpt_correction_type multi-scan
_exptl_absorpt_process_details '(<i>SADABS</i>; Bruker, 2005)'
_exptl_crystal_colour colorless
_exptl_crystal_density_diffrn 1.463
_exptl_crystal_density_method 'not measured'
_exptl_crystal_description block
_exptl_crystal_F_000 416
_exptl_crystal_size_max 0.42
_exptl_crystal_size_mid 0.38
_exptl_crystal_size_min 0.35
_refine_diff_density_max 0.181
_refine_diff_density_min -0.157
_refine_ls_extinction_coef 0.097(8)
_refine_ls_extinction_expression Fc^*^=kFc[1+0.001xFc^2^\l^3^/sin(2\q)]^-1/4^
_refine_ls_extinction_method '<i>SHELXTL</i> (Sheldrick, 2008)'
_refine_ls_goodness_of_fit_ref 1.028
_refine_ls_hydrogen_treatment constr
_refine_ls_matrix_type full
_refine_ls_number_parameters 128
_refine_ls_number_reflns 1760
_refine_ls_number_restraints 0
_refine_ls_restrained_S_all 1.064
_refine_ls_R_factor_all 0.0551
_refine_ls_R_factor_gt 0.0431
_refine_ls_shift/su_max 0.001
_refine_ls_shift/su_mean 0.000
_refine_ls_structure_factor_coef Fsqd
_refine_ls_weighting_details 'calc w=1/[\s^2^(Fo^2^)+(0.0410P)^2^+0.0001P] where P=(Fo^2^+2Fc^2^)/3'
_refine_ls_weighting_scheme calc
_refine_ls_wR_factor_gt 0.1044
_refine_ls_wR_factor_ref 0.1108
_reflns_number_gt 1342
_reflns_number_total 1760
_reflns_threshold_expression I>2sigma(I)
_cod_data_source_file cv5086.cif
_cod_data_source_block I
_cod_original_sg_symbol_H-M 'P 21/c'
_cod_database_code 2230278
_cod_database_fobs_code 2230278

loop_
_symmetry_equiv_pos_as_xyz
'x, y, z'
'-x, y+1/2, -z+1/2'
'-x, -y, -z'
'x, -y-1/2, z-1/2'

loop_
_atom_site_type_symbol
_atom_site_label
_atom_site_fract_x
_atom_site_fract_y
_atom_site_fract_z
_atom_site_U_iso_or_equiv
_atom_site_adp_type
_atom_site_calc_flag
_atom_site_refinement_flags
_atom_site_occupancy
_atom_site_symmetry_multiplicity
_atom_site_disorder_assembly
_atom_site_disorder_group
O O1 0.4666(2) 0.4099(2) 0.80063(6) 0.0549(4) Uani d . 1 1 . .
O O2 0.36643(18) 0.48692(18) 0.89664(6) 0.0503(4) Uani d . 1 1 . .
N N1 0.8395(2) 0.27481(18) 0.90210(7) 0.0352(4) Uani d . 1 1 . .
H H1 0.8355 0.2552 0.8569 0.042 Uiso d R 1 1 . .
N N2 0.74817(19) 0.35912(18) 0.99579(7) 0.0354(4) Uani d . 1 1 . .
H H2A 0.6754 0.4029 1.0209 0.043 Uiso d R 1 1 . .
C C8 0.4882(3) 0.4223(2) 0.86784(9) 0.0378(4) Uani d . 1 1 . .
C C7 0.6902(3) 0.3506(2) 0.92144(8) 0.0346(4) Uani d . 1 1 . .
C C1 1.0037(2) 0.2319(2) 0.96623(9) 0.0338(4) Uani d . 1 1 . .
C C2 1.1954(3) 0.1538(2) 0.97674(9) 0.0392(4) Uani d . 1 1 . .
H H2 1.2351 0.1172 0.9366 0.047 Uiso calc R 1 1 . .
C C3 1.3236(3) 0.1332(2) 1.04979(10) 0.0443(5) Uani d . 1 1 . .
H H3 1.4546 0.0830 1.0594 0.053 Uiso calc R 1 1 . .
C C4 1.2623(3) 0.1857(3) 1.11020(10) 0.0451(5) Uani d . 1 1 . .
H H4 1.3532 0.1678 1.1588 0.054 Uiso calc R 1 1 . .
C C5 1.0734(3) 0.2625(2) 1.10005(9) 0.0415(5) Uani d . 1 1 . .
H H5 1.0331 0.2970 1.1403 0.050 Uiso calc R 1 1 . .
C C6 0.9443(2) 0.2864(2) 1.02604(9) 0.0344(4) Uani d . 1 1 . .
O O3 0.1521(2) 0.67445(19) 0.73470(6) 0.0542(4) Uani d D 1 1 . .
H H7 0.0403 0.6248 0.7338 0.081 Uiso d RD 1 1 . .
H H6 0.2413 0.5942 0.7569 0.081 Uiso d RD 1 1 . .
O O4 0.7592(2) 0.5359(2) 0.70601(8) 0.0747(5) Uani d D 1 1 . .
H H8 0.6747 0.5904 0.7228 0.112 Uiso d RD 1 1 . .
H H9 0.7617 0.4321 0.7248 0.112 Uiso d RD 1 1 . .

loop_
_atom_site_aniso_label
_atom_site_aniso_U_11
_atom_site_aniso_U_22
_atom_site_aniso_U_33
_atom_site_aniso_U_12
_atom_site_aniso_U_13
_atom_site_aniso_U_23
O1 0.0504(8) 0.0778(10) 0.0330(7) 0.0132(7) 0.0096(6) -0.0016(6)
O2 0.0422(7) 0.0669(9) 0.0417(8) 0.0109(7) 0.0138(6) -0.0024(6)
N1 0.0398(8) 0.0360(8) 0.0295(7) 0.0008(6) 0.0114(6) -0.0015(6)
N2 0.0344(8) 0.0386(9) 0.0340(8) 0.0029(6) 0.0126(6) -0.0001(6)
C8 0.0391(10) 0.0389(10) 0.0336(9) -0.0026(8) 0.0099(7) -0.0008(7)
C7 0.0379(9) 0.0324(9) 0.0334(9) -0.0022(7) 0.0118(7) -0.0006(7)
C1 0.0357(9) 0.0299(9) 0.0341(9) -0.0029(7) 0.0097(7) 0.0013(7)
C2 0.0407(10) 0.0342(9) 0.0446(10) -0.0003(8) 0.0169(8) -0.0006(7)
C3 0.0390(10) 0.0387(11) 0.0523(11) 0.0026(8) 0.0114(8) 0.0028(8)
C4 0.0430(11) 0.0422(11) 0.0411(10) -0.0019(8) 0.0025(8) 0.0042(8)
C5 0.0471(11) 0.0415(10) 0.0338(9) -0.0015(8) 0.0110(7) -0.0009(7)
C6 0.0354(9) 0.0314(9) 0.0350(9) -0.0036(7) 0.0101(7) -0.0001(7)
O3 0.0540(8) 0.0618(9) 0.0446(8) 0.0048(7) 0.0137(6) 0.0122(6)
O4 0.0629(10) 0.0848(12) 0.0758(11) -0.0023(8) 0.0225(8) 0.0131(8)

loop_
_atom_type_symbol
_atom_type_description
_atom_type_scat_dispersion_real
_atom_type_scat_dispersion_imag
_atom_type_scat_source
C C 0.0033 0.0016 'International Tables Vol C Tables 4.2.6.8 and 6.1.1.4'
H H 0.0000 0.0000 'International Tables Vol C Tables 4.2.6.8 and 6.1.1.4'
N N 0.0061 0.0033 'International Tables Vol C Tables 4.2.6.8 and 6.1.1.4'
O O 0.0106 0.0060 'International Tables Vol C Tables 4.2.6.8 and 6.1.1.4'

loop_
_geom_angle_atom_site_label_1
_geom_angle_atom_site_label_2
_geom_angle_atom_site_label_3
_geom_angle_site_symmetry_1
_geom_angle_site_symmetry_3
_geom_angle
_geom_angle_publ_flag
C7 N1 C1 . . 109.21(13) ?
C7 N1 H1 . . 125.4 ?
C1 N1 H1 . . 125.4 ?
C7 N2 C6 . . 108.83(13) ?
C7 N2 H2A . . 125.6 ?
C6 N2 H2A . . 125.5 ?
O1 C8 O2 . . 128.31(16) ?
O1 C8 C7 . . 115.57(15) ?
O2 C8 C7 . . 116.11(14) ?
N1 C7 N2 . . 109.33(13) ?
N1 C7 C8 . . 125.56(14) ?
N2 C7 C8 . . 125.09(14) ?
N1 C1 C2 . . 132.13(15) ?
N1 C1 C6 . . 105.95(14) ?
C2 C1 C6 . . 121.92(15) ?
C3 C2 C1 . . 116.30(16) ?
C3 C2 H2 . . 121.8 ?
C1 C2 H2 . . 121.8 ?
C2 C3 C4 . . 121.77(17) ?
C2 C3 H3 . . 119.1 ?
C4 C3 H3 . . 119.1 ?
C5 C4 C3 . . 122.08(16) ?
C5 C4 H4 . . 119.0 ?
C3 C4 H4 . . 119.0 ?
C4 C5 C6 . . 116.33(16) ?
C4 C5 H5 . . 121.8 ?
C6 C5 H5 . . 121.8 ?
N2 C6 C1 . . 106.67(13) ?
N2 C6 C5 . . 131.73(15) ?
C1 C6 C5 . . 121.59(15) ?
H7 O3 H6 . . 101.8 ?
H8 O4 H9 . . 100.9 ?

loop_
_geom_bond_atom_site_label_1
_geom_bond_atom_site_label_2
_geom_bond_site_symmetry_2
_geom_bond_distance
_geom_bond_publ_flag
O1 C8 . 1.234(2) ?
O2 C8 . 1.236(2) ?
N1 C7 . 1.321(2) ?
N1 C1 . 1.385(2) ?
N1 H1 . 0.8600 ?
N2 C7 . 1.3291(18) ?
N2 C6 . 1.379(2) ?
N2 H2A . 0.8601 ?
C8 C7 . 1.508(2) ?
C1 C2 . 1.385(2) ?
C1 C6 . 1.386(2) ?
C2 C3 . 1.374(2) ?
C2 H2 . 0.9300 ?
C3 C4 . 1.400(3) ?
C3 H3 . 0.9300 ?
C4 C5 . 1.366(2) ?
C4 H4 . 0.9300 ?
C5 C6 . 1.393(2) ?
C5 H5 . 0.9300 ?
O3 H7 . 0.8435 ?
O3 H6 . 0.8525 ?
O4 H8 . 0.8496 ?
O4 H9 . 0.8415 ?

loop_
_geom_hbond_atom_site_label_D
_geom_hbond_atom_site_label_H
_geom_hbond_atom_site_label_A
_geom_hbond_site_symmetry_A
_geom_hbond_distance_DH
_geom_hbond_distance_HA
_geom_hbond_distance_DA
_geom_hbond_angle_DHA
O3 H6 O1 . 0.85 2.01 2.8608(19) 174
N1 H1 O3 2_646 0.86 1.86 2.7135(18) 170
O4 H9 O3 2_646 0.84 2.06 2.874(2) 163
N2 H2A O2 3_667 0.86 1.87 2.6708(18) 155
O3 H7 O4 1_455 0.84 1.93 2.756(2) 165
O4 H8 O1 2_656 0.85 2.53 3.142(2) 130

loop_
_geom_torsion_atom_site_label_1
_geom_torsion_atom_site_label_2
_geom_torsion_atom_site_label_3
_geom_torsion_atom_site_label_4
_geom_torsion_site_symmetry_1
_geom_torsion_site_symmetry_2
_geom_torsion_site_symmetry_3
_geom_torsion_site_symmetry_4
_geom_torsion
_geom_torsion_publ_flag
C1 N1 C7 N2 . . . . -0.27(19) ?
C1 N1 C7 C8 . . . . 177.85(15) ?
C6 N2 C7 N1 . . . . 0.32(18) ?
C6 N2 C7 C8 . . . . -177.81(16) ?
O1 C8 C7 N1 . . . . -1.3(3) ?
O2 C8 C7 N1 . . . . 179.22(16) ?
O1 C8 C7 N2 . . . . 176.57(16) ?
O2 C8 C7 N2 . . . . -2.9(3) ?
C7 N1 C1 C2 . . . . -179.11(17) ?
C7 N1 C1 C6 . . . . 0.11(18) ?
N1 C1 C2 C3 . . . . 179.09(17) ?
C6 C1 C2 C3 . . . . 0.0(2) ?
C1 C2 C3 C4 . . . . 1.0(3) ?
C2 C3 C4 C5 . . . . -0.9(3) ?
C3 C4 C5 C6 . . . . -0.1(3) ?
C7 N2 C6 C1 . . . . -0.25(17) ?
C7 N2 C6 C5 . . . . -179.71(17) ?
N1 C1 C6 N2 . . . . 0.09(17) ?
C2 C1 C6 N2 . . . . 179.40(15) ?
N1 C1 C6 C5 . . . . 179.61(15) ?
C2 C1 C6 C5 . . . . -1.1(2) ?
C4 C5 C6 N2 . . . . -179.49(17) ?
C4 C5 C6 C1 . . . . 1.1(2) ?

loop_
_cod_related_entry_id
_cod_related_entry_database
_cod_related_entry_code
1 ChemSpider 26477245
